data_4030234
loop_
_publ_author_name
'Gromov, Sergey P.'
'Vedernikov, Artem I.'
'Lobova, Natalia A.'
'Kuz'mina, Lyudmila G.'
'Dmitrieva, Svetlana N.'
'Strelenko, Yuri A.'
'Howard, Judith A. K.'

_publ_section_title
;
 Synthesis, structure, and properties of supramolecular photoswitches
 based on ammonioalkyl derivatives of crown ether styryl dyes.
;
_journal_issue 23
_journal_name_full 'The Journal of organic chemistry'
_journal_page_first 11416
_journal_page_last 11430
_journal_paper_doi 10.1021/jo5018074
_journal_volume 79
_journal_year 2014
_chemical_formula_sum 'C38 H45 Cl N O10'
_chemical_formula_weight 711.20
_chemical_name_systematic
; 
 ? 
;
_space_group_IT_number 14
_symmetry_cell_setting monoclinic
_symmetry_space_group_name_Hall '-P 2ybc'
_symmetry_space_group_name_H-M 'P 1 21/c 1'
_atom_sites_solution_hydrogens geom
_atom_sites_solution_primary direct
_atom_sites_solution_secondary difmap
_audit_creation_method SHELXL-97
_cell_angle_alpha 90.00
_cell_angle_beta 103.709(3)
_cell_angle_gamma 90.00
_cell_formula_units_Z 4
_cell_length_a 12.0370(9)
_cell_length_b 12.9351(9)
_cell_length_c 23.7840(18)
_cell_measurement_reflns_used 921
_cell_measurement_temperature 120(2)
_cell_measurement_theta_max 24.657
_cell_measurement_theta_min 2.649
_cell_volume 3597.7(5)
_computing_structure_refinement 'SHELXL-97 (Sheldrick, 1997)'
_computing_structure_solution 'SHELXS-97 (Sheldrick, 1990)'
_diffrn_ambient_temperature 120(2)
_diffrn_measured_fraction_theta_full 0.996
_diffrn_measured_fraction_theta_max 0.996
_diffrn_measurement_device_type 'Bruker SMART-6K'
_diffrn_measurement_method /W
_diffrn_radiation_monochromator graphite
_diffrn_radiation_source 'fine-focus sealed tube'
_diffrn_radiation_type MoK\a
_diffrn_radiation_wavelength 0.71073
_diffrn_reflns_av_R_equivalents 0.1134
_diffrn_reflns_av_sigmaI/netI 0.1367
_diffrn_reflns_limit_h_max 14
_diffrn_reflns_limit_h_min -14
_diffrn_reflns_limit_k_max 15
_diffrn_reflns_limit_k_min -15
_diffrn_reflns_limit_l_max 26
_diffrn_reflns_limit_l_min -28
_diffrn_reflns_number 18727
_diffrn_reflns_theta_full 25.00
_diffrn_reflns_theta_max 25.00
_diffrn_reflns_theta_min 1.74
_exptl_absorpt_coefficient_mu 0.165
_exptl_absorpt_correction_type none
_exptl_crystal_colour orange
_exptl_crystal_density_diffrn 1.313
_exptl_crystal_density_method 'not measured'
_exptl_crystal_description plate
_exptl_crystal_F_000 1508
_exptl_crystal_size_max 0.62
_exptl_crystal_size_mid 0.10
_exptl_crystal_size_min 0.04
_refine_diff_density_max 0.304
_refine_diff_density_min -0.292
_refine_diff_density_rms 0.054
_refine_ls_extinction_method none
_refine_ls_goodness_of_fit_ref 0.973
_refine_ls_hydrogen_treatment refall
_refine_ls_matrix_type full
_refine_ls_number_parameters 630
_refine_ls_number_reflns 6313
_refine_ls_number_restraints 0
_refine_ls_restrained_S_all 0.973
_refine_ls_R_factor_all 0.1604
_refine_ls_R_factor_gt 0.0704
_refine_ls_shift/su_max 0.000
_refine_ls_shift/su_mean 0.000
_refine_ls_structure_factor_coef Fsqd
_refine_ls_weighting_details 'calc w=1/[\s^2^(Fo^2^)+(0.0412P)^2^+0.0000P] where P=(Fo^2^+2Fc^2^)/3'
_refine_ls_weighting_scheme calc
_refine_ls_wR_factor_gt 0.1029
_refine_ls_wR_factor_ref 0.1212
_reflns_number_gt 3326
_reflns_number_total 6313
_reflns_threshold_expression >2sigma(I)
_cod_data_source_file jo5018074_si_002.cif
_cod_data_source_block dye_2c
_cod_depositor_comments
;
The following automatic conversions were performed:

'_symmetry_cell_setting' value 'Monoclinic' changed to 'monoclinic'
according to
/home/saulius/struct/COD-crude-data--automatic-downloads/rss-feeds/ACS/lib/dictionaries/cif_core.dic
dictionary named 'cif_core.dic' version 2.4.2 from 2011-04-26.

Automatic conversion script
Id: cif_fix_values 2935 2014-11-11 08:27:57Z andrius 

 Adding full bibliography for 4030234--4030240.cif.
;
_cod_original_sg_symbol_H-M P2(1)/c
_cod_database_code 4030234

loop_
_symmetry_equiv_pos_as_xyz
'x, y, z'
'-x, y+1/2, -z+1/2'
'-x, -y, -z'
'x, -y-1/2, z-1/2'

loop_
_atom_site_label
_atom_site_type_symbol
_atom_site_fract_x
_atom_site_fract_y
_atom_site_fract_z
_atom_site_U_iso_or_equiv
_atom_site_adp_type
_atom_site_occupancy
_atom_site_symmetry_multiplicity
_atom_site_calc_flag
Cl1 Cl 0.34795(9) 0.82325(7) 0.63153(4) 0.0331(3) Uani 1 1 d
O11 O 0.3471(2) 0.88793(19) 0.58175(10) 0.0368(7) Uani 1 1 d
O12 O 0.3734(3) 0.8848(2) 0.68332(11) 0.0482(8) Uani 1 1 d
O13 O 0.4314(3) 0.7437(2) 0.63418(12) 0.0651(10) Uani 1 1 d
O14 O 0.2364(3) 0.7771(2) 0.62514(12) 0.0611(9) Uani 1 1 d
O1 O 0.1573(2) 0.74986(18) 0.31215(9) 0.0270(6) Uani 1 1 d
O2 O 0.1503(2) 0.55773(19) 0.25312(10) 0.0289(7) Uani 1 1 d
O3 O 0.1499(2) 0.37445(18) 0.32211(10) 0.0298(7) Uani 1 1 d
O4 O 0.2627(2) 0.36360(18) 0.44452(10) 0.0262(6) Uani 1 1 d
O5 O 0.2043(2) 0.56422(19) 0.49131(10) 0.0264(6) Uani 1 1 d
O6 O 0.1743(2) 0.74937(18) 0.42165(9) 0.0253(6) Uani 1 1 d
N1 N 0.5827(2) 1.3512(2) 0.59555(12) 0.0203(7) Uani 1 1 d
C1 C 0.5698(3) 1.3401(3) 0.53787(15) 0.0223(9) Uani 1 1 d
C2 C 0.5114(3) 1.2599(3) 0.50726(15) 0.0217(9) Uani 1 1 d
C3 C 0.4601(3) 1.1832(3) 0.53367(14) 0.0204(9) Uani 1 1 d
C4 C 0.4717(3) 1.1937(3) 0.59550(15) 0.0196(9) Uani 1 1 d
C5 C 0.4255(3) 1.1209(3) 0.62823(16) 0.0231(9) Uani 1 1 d
C6 C 0.4386(3) 1.1319(3) 0.68655(17) 0.0297(10) Uani 1 1 d
C7 C 0.4988(3) 1.2165(3) 0.71575(17) 0.0280(10) Uani 1 1 d
C8 C 0.5461(3) 1.2887(3) 0.68630(16) 0.0242(9) Uani 1 1 d
C9 C 0.5330(3) 1.2782(3) 0.62560(15) 0.0209(9) Uani 1 1 d
C10 C 0.3991(3) 1.0972(3) 0.50131(16) 0.0236(9) Uani 1 1 d
C11 C 0.3794(3) 1.0850(3) 0.44387(16) 0.0245(9) Uani 1 1 d
C12 C 0.3181(3) 0.9997(3) 0.40965(15) 0.0208(9) Uani 1 1 d
C13 C 0.3073(3) 0.9985(3) 0.35001(16) 0.0246(10) Uani 1 1 d
C14 C 0.2538(3) 0.9179(3) 0.31600(16) 0.0244(9) Uani 1 1 d
C15 C 0.2095(3) 0.8350(3) 0.34068(15) 0.0220(9) Uani 1 1 d
C16 C 0.2186(3) 0.8354(3) 0.40136(14) 0.0198(9) Uani 1 1 d
C17 C 0.2708(3) 0.9165(3) 0.43439(16) 0.0221(9) Uani 1 1 d
C18 C 0.1483(4) 0.7436(3) 0.25097(15) 0.0270(10) Uani 1 1 d
C19 C 0.0865(4) 0.6453(3) 0.22905(17) 0.0304(10) Uani 1 1 d
C20 C 0.0933(4) 0.4640(3) 0.23291(18) 0.0352(11) Uani 1 1 d
C21 C 0.1582(4) 0.3737(3) 0.26307(17) 0.0372(11) Uani 1 1 d
C22 C 0.1953(4) 0.2831(3) 0.35254(17) 0.0279(10) Uani 1 1 d
C23 C 0.1816(4) 0.2914(3) 0.41345(16) 0.0266(10) Uani 1 1 d
C24 C 0.2472(4) 0.3842(3) 0.50145(17) 0.0298(10) Uani 1 1 d
C25 C 0.1590(3) 0.4664(3) 0.50219(18) 0.0240(10) Uani 1 1 d
C26 C 0.1276(4) 0.6470(3) 0.49605(18) 0.0258(10) Uani 1 1 d
C27 C 0.1768(4) 0.7483(3) 0.48283(15) 0.0232(9) Uani 1 1 d
C28 C 0.6456(3) 1.4425(3) 0.62471(18) 0.0248(10) Uani 1 1 d
C29 C 0.5612(4) 1.5269(3) 0.6323(2) 0.0339(11) Uani 1 1 d
H1 H 0.609(3) 1.393(2) 0.5199(13) 0.018(9) Uiso 1 1 d
H2 H 0.505(3) 1.261(2) 0.4626(15) 0.034(10) Uiso 1 1 d
H5 H 0.392(3) 1.064(2) 0.6118(13) 0.015(10) Uiso 1 1 d
H6 H 0.415(3) 1.083(3) 0.7079(15) 0.030(11) Uiso 1 1 d
H7 H 0.508(3) 1.228(2) 0.7561(15) 0.028(10) Uiso 1 1 d
H8 H 0.587(3) 1.350(2) 0.7047(13) 0.016(9) Uiso 1 1 d
H10 H 0.376(3) 1.049(2) 0.5247(14) 0.022(10) Uiso 1 1 d
H11 H 0.408(3) 1.139(2) 0.4201(14) 0.030(10) Uiso 1 1 d
H13 H 0.334(3) 1.052(3) 0.3326(14) 0.023(10) Uiso 1 1 d
H14 H 0.243(2) 0.922(2) 0.2751(14) 0.018(9) Uiso 1 1 d
H17 H 0.283(2) 0.915(2) 0.4738(14) 0.012(9) Uiso 1 1 d
H18A H 0.227(2) 0.740(2) 0.2432(12) 0.005(8) Uiso 1 1 d
H18B H 0.100(3) 0.805(3) 0.2307(13) 0.026(10) Uiso 1 1 d
H19A H 0.009(3) 0.644(2) 0.2402(13) 0.022(10) Uiso 1 1 d
H19B H 0.072(3) 0.642(2) 0.1868(15) 0.028(10) Uiso 1 1 d
H20A H 0.088(3) 0.457(3) 0.1912(17) 0.049(12) Uiso 1 1 d
H20B H 0.009(3) 0.463(3) 0.2361(16) 0.047(13) Uiso 1 1 d
H21A H 0.122(3) 0.311(3) 0.2427(14) 0.030(11) Uiso 1 1 d
H21B H 0.246(3) 0.372(2) 0.2635(13) 0.020(10) Uiso 1 1 d
H22A H 0.275(3) 0.272(2) 0.3488(14) 0.028(10) Uiso 1 1 d
H22B H 0.148(3) 0.222(2) 0.3319(13) 0.020(9) Uiso 1 1 d
H23A H 0.100(3) 0.317(2) 0.4135(13) 0.019(9) Uiso 1 1 d
H23B H 0.196(2) 0.220(2) 0.4317(12) 0.010(8) Uiso 1 1 d
H24A H 0.323(3) 0.413(2) 0.5261(14) 0.024(10) Uiso 1 1 d
H24B H 0.227(3) 0.319(3) 0.5192(15) 0.036(11) Uiso 1 1 d
H25A H 0.089(3) 0.451(2) 0.4724(13) 0.009(8) Uiso 1 1 d
H25B H 0.140(2) 0.473(2) 0.5400(13) 0.016(9) Uiso 1 1 d
H26A H 0.112(3) 0.650(2) 0.5310(14) 0.015(9) Uiso 1 1 d
H26B H 0.046(3) 0.634(3) 0.4690(15) 0.039(11) Uiso 1 1 d
H27A H 0.126(3) 0.803(3) 0.4941(14) 0.030(10) Uiso 1 1 d
H27B H 0.258(3) 0.751(2) 0.5064(12) 0.010 Uiso 1 1 d
H28A H 0.692(3) 1.473(3) 0.6010(14) 0.030(11) Uiso 1 1 d
H28B H 0.706(3) 1.421(3) 0.6630(15) 0.033(10) Uiso 1 1 d
H29A H 0.608(3) 1.583(3) 0.6521(15) 0.035(12) Uiso 1 1 d
H29B H 0.524(3) 1.505(3) 0.6607(15) 0.037(12) Uiso 1 1 d
H29C H 0.511(3) 1.553(3) 0.5921(17) 0.055(13) Uiso 1 1 d
C1S C -0.0757(4) 0.9940(4) 0.4474(2) 0.0412(12) Uani 1 1 d
C2S C 0.0123(4) 1.0620(4) 0.4555(2) 0.0502(13) Uani 1 1 d
C3S C 0.0895(4) 1.0699(4) 0.5082(2) 0.0442(12) Uani 1 1 d
H1S H -0.137(3) 0.990(3) 0.4104(18) 0.062(14) Uiso 1 1 d
H2S H 0.027(3) 1.103(3) 0.4248(18) 0.062(14) Uiso 1 1 d
H3S H 0.160(3) 1.117(3) 0.5159(14) 0.025(10) Uiso 1 1 d
C4S C -0.2243(5) 0.4802(4) 0.34216(17) 0.0420(12) Uani 1 1 d
C5S C -0.1071(5) 0.4681(5) 0.35037(17) 0.0504(15) Uani 1 1 d
C6S C -0.0367(4) 0.5527(5) 0.35442(17) 0.0461(13) Uani 1 1 d
C7S C -0.0838(4) 0.6515(5) 0.34984(19) 0.0483(14) Uani 1 1 d
C8S C -0.2001(4) 0.6630(4) 0.3415(2) 0.0509(13) Uani 1 1 d
C9S C -0.2696(4) 0.5782(4) 0.3372(2) 0.0482(13) Uani 1 1 d
H4S H -0.274(3) 0.421(3) 0.3379(14) 0.025(11) Uiso 1 1 d
H5S H -0.077(4) 0.400(4) 0.354(2) 0.078(18) Uiso 1 1 d
H6S H 0.046(3) 0.544(3) 0.3574(14) 0.029(10) Uiso 1 1 d
H7S H -0.033(3) 0.706(3) 0.3543(16) 0.047(14) Uiso 1 1 d
H8S H -0.232(4) 0.736(3) 0.3433(19) 0.075(16) Uiso 1 1 d
H9S H -0.348(4) 0.580(3) 0.3296(18) 0.068(16) Uiso 1 1 d

loop_
_atom_site_aniso_label
_atom_site_aniso_U_11
_atom_site_aniso_U_22
_atom_site_aniso_U_33
_atom_site_aniso_U_23
_atom_site_aniso_U_13
_atom_site_aniso_U_12
Cl1 0.0555(7) 0.0259(6) 0.0199(5) 0.0008(5) 0.0127(5) 0.0019(6)
O11 0.0569(19) 0.0327(17) 0.0203(14) 0.0061(12) 0.0080(14) -0.0083(15)
O12 0.084(2) 0.0355(17) 0.0250(16) -0.0059(13) 0.0128(16) -0.0011(17)
O13 0.101(3) 0.058(2) 0.0421(19) 0.0085(16) 0.0285(19) 0.044(2)
O14 0.073(2) 0.067(2) 0.0464(19) 0.0011(16) 0.0219(18) -0.0320(19)
O1 0.0360(17) 0.0288(16) 0.0170(14) -0.0021(12) 0.0079(12) -0.0083(14)
O2 0.0331(16) 0.0268(16) 0.0255(14) -0.0013(13) 0.0047(12) -0.0061(14)
O3 0.0397(17) 0.0264(16) 0.0256(15) -0.0002(13) 0.0125(13) 0.0033(14)
O4 0.0267(16) 0.0296(16) 0.0241(14) -0.0014(12) 0.0097(12) -0.0029(13)
O5 0.0283(16) 0.0248(15) 0.0289(15) 0.0018(12) 0.0125(13) -0.0047(13)
O6 0.0311(16) 0.0263(15) 0.0195(14) -0.0009(12) 0.0078(12) -0.0048(13)
N1 0.0174(17) 0.0186(18) 0.0249(18) 0.0000(14) 0.0050(14) 0.0018(14)
C1 0.022(2) 0.023(2) 0.024(2) 0.0049(19) 0.0090(18) -0.0003(19)
C2 0.020(2) 0.028(2) 0.017(2) 0.0036(18) 0.0029(18) 0.0018(19)
C3 0.016(2) 0.021(2) 0.024(2) -0.0017(18) 0.0022(17) 0.0022(18)
C4 0.016(2) 0.019(2) 0.024(2) 0.0041(17) 0.0058(17) 0.0072(18)
C5 0.023(2) 0.019(2) 0.027(2) -0.0059(19) 0.0049(19) -0.004(2)
C6 0.033(3) 0.032(3) 0.028(2) 0.004(2) 0.014(2) -0.001(2)
C7 0.033(3) 0.032(3) 0.021(2) -0.003(2) 0.011(2) 0.003(2)
C8 0.021(2) 0.026(2) 0.025(2) -0.0055(19) 0.0037(19) -0.001(2)
C9 0.021(2) 0.018(2) 0.025(2) 0.0003(17) 0.0084(18) 0.0025(18)
C10 0.029(3) 0.023(2) 0.020(2) 0.0017(18) 0.0082(19) 0.002(2)
C11 0.027(2) 0.023(2) 0.025(2) 0.0039(18) 0.0104(19) 0.001(2)
C12 0.017(2) 0.021(2) 0.023(2) -0.0020(17) 0.0029(17) -0.0004(18)
C13 0.032(3) 0.023(2) 0.021(2) 0.0030(19) 0.0098(19) -0.001(2)
C14 0.030(2) 0.029(3) 0.013(2) 0.0016(19) 0.0046(18) 0.002(2)
C15 0.025(2) 0.022(2) 0.019(2) -0.0024(18) 0.0048(18) 0.0031(19)
C16 0.023(2) 0.017(2) 0.021(2) 0.0043(17) 0.0102(17) 0.0019(18)
C17 0.023(2) 0.028(3) 0.017(2) 0.0015(19) 0.0068(18) 0.0026(19)
C18 0.035(3) 0.033(3) 0.012(2) 0.0015(19) 0.0038(19) 0.001(2)
C19 0.040(3) 0.034(3) 0.016(2) 0.0001(19) 0.002(2) -0.004(2)
C20 0.048(3) 0.032(3) 0.023(3) -0.001(2) 0.006(2) -0.009(2)
C21 0.058(4) 0.037(3) 0.021(2) -0.007(2) 0.016(2) -0.004(3)
C22 0.035(3) 0.019(2) 0.030(2) -0.0029(19) 0.009(2) -0.001(2)
C23 0.029(3) 0.022(2) 0.030(2) 0.003(2) 0.008(2) -0.001(2)
C24 0.030(3) 0.030(3) 0.031(2) 0.006(2) 0.009(2) 0.003(2)
C25 0.026(3) 0.025(3) 0.022(2) 0.0029(18) 0.007(2) -0.006(2)
C26 0.034(3) 0.027(3) 0.020(2) 0.0006(19) 0.014(2) 0.002(2)
C27 0.026(2) 0.029(2) 0.016(2) -0.0012(18) 0.0075(19) -0.003(2)
C28 0.019(2) 0.026(2) 0.028(2) -0.0060(19) 0.003(2) -0.009(2)
C29 0.035(3) 0.020(3) 0.047(3) -0.005(2) 0.012(3) -0.004(2)
C1S 0.034(3) 0.054(3) 0.037(3) 0.002(2) 0.012(2) 0.006(3)
C2S 0.050(3) 0.056(3) 0.048(3) 0.017(3) 0.020(3) -0.002(3)
C3S 0.041(3) 0.042(3) 0.052(3) 0.004(3) 0.018(3) -0.006(3)
C4S 0.054(4) 0.047(3) 0.022(2) 0.005(2) 0.002(2) 0.001(3)
C5S 0.055(4) 0.072(4) 0.019(2) -0.010(3) 0.000(2) 0.029(4)
C6S 0.027(3) 0.091(5) 0.021(2) 0.007(3) 0.006(2) 0.014(3)
C7S 0.034(3) 0.072(4) 0.037(3) 0.024(3) 0.007(2) -0.006(3)
C8S 0.045(3) 0.044(3) 0.065(3) 0.028(3) 0.015(3) 0.012(3)
C9S 0.028(3) 0.055(4) 0.064(3) 0.022(3) 0.017(3) 0.003(3)

loop_
_atom_type_symbol
_atom_type_description
_atom_type_scat_dispersion_real
_atom_type_scat_dispersion_imag
_atom_type_scat_source
C C 0.0033 0.0016 'International Tables Vol C Tables 4.2.6.8 and 6.1.1.4'
H H 0.0000 0.0000 'International Tables Vol C Tables 4.2.6.8 and 6.1.1.4'
N N 0.0061 0.0033 'International Tables Vol C Tables 4.2.6.8 and 6.1.1.4'
O O 0.0106 0.0060 'International Tables Vol C Tables 4.2.6.8 and 6.1.1.4'
Cl Cl 0.1484 0.1585 'International Tables Vol C Tables 4.2.6.8 and 6.1.1.4'

loop_
_geom_angle_atom_site_label_1
_geom_angle_atom_site_label_2
_geom_angle_atom_site_label_3
_geom_angle
_geom_angle_site_symmetry_3
O13 Cl1 O12 110.88(18) .
O13 Cl1 O14 109.4(2) .
O12 Cl1 O14 108.87(18) .
O13 Cl1 O11 108.70(17) .
O12 Cl1 O11 109.82(16) .
O14 Cl1 O11 109.09(17) .
C15 O1 C18 117.7(3) .
C19 O2 C20 112.0(3) .
C22 O3 C21 112.6(3) .
C23 O4 C24 112.6(3) .
C25 O5 C26 111.5(3) .
C16 O6 C27 116.4(3) .
C1 N1 C9 119.1(3) .
C1 N1 C28 118.8(3) .
C9 N1 C28 122.0(3) .
N1 C1 C2 122.9(3) .
C1 C2 C3 121.9(3) .
C2 C3 C4 116.4(3) .
C2 C3 C10 122.0(3) .
C4 C3 C10 121.6(3) .
C5 C4 C9 117.5(3) .
C5 C4 C3 122.7(3) .
C9 C4 C3 119.9(3) .
C6 C5 C4 121.5(4) .
C5 C6 C7 120.5(4) .
C8 C7 C6 120.5(4) .
C7 C8 C9 119.7(4) .
N1 C9 C4 119.8(3) .
N1 C9 C8 119.8(3) .
C4 C9 C8 120.4(3) .
C11 C10 C3 125.2(4) .
C10 C11 C12 126.9(4) .
C13 C12 C17 117.8(3) .
C13 C12 C11 119.2(3) .
C17 C12 C11 123.0(3) .
C14 C13 C12 121.5(4) .
C13 C14 C15 120.5(4) .
O1 C15 C14 126.2(3) .
O1 C15 C16 115.1(3) .
C14 C15 C16 118.8(3) .
O6 C16 C17 125.7(3) .
O6 C16 C15 114.3(3) .
C17 C16 C15 120.0(3) .
C16 C17 C12 121.4(3) .
O1 C18 C19 108.2(3) .
O2 C19 C18 111.2(3) .
O2 C20 C21 110.5(4) .
O3 C21 C20 108.5(3) .
O3 C22 C23 108.3(3) .
O4 C23 C22 109.2(3) .
O4 C24 C25 113.1(3) .
O5 C25 C24 108.9(3) .
O5 C26 C27 110.0(3) .
O6 C27 C26 107.6(3) .
N1 C28 C29 110.1(3) .
C2S C1S C3S 120.8(5) 3_576
C1S C2S C3S 120.9(5) .
C2S C3S C1S 118.4(5) 3_576
C9S C4S C5S 119.1(5) .
C6S C5S C4S 120.7(5) .
C5S C6S C7S 119.5(5) .
C8S C7S C6S 119.5(5) .
C9S C8S C7S 120.5(5) .
C8S C9S C4S 120.7(5) .

loop_
_geom_bond_atom_site_label_1
_geom_bond_atom_site_label_2
_geom_bond_distance
_geom_bond_site_symmetry_2
Cl1 O13 1.429(3) .
Cl1 O12 1.438(3) .
Cl1 O14 1.444(3) .
Cl1 O11 1.448(2) .
O1 C15 1.366(4) .
O1 C18 1.435(4) .
O2 C19 1.412(4) .
O2 C20 1.420(4) .
O3 C22 1.426(4) .
O3 C21 1.431(4) .
O4 C23 1.425(4) .
O4 C24 1.435(4) .
O5 C25 1.425(4) .
O5 C26 1.435(4) .
O6 C16 1.370(4) .
O6 C27 1.448(4) .
N1 C1 1.351(4) .
N1 C9 1.401(4) .
N1 C28 1.483(4) .
C1 C2 1.363(5) .
C2 C3 1.394(5) .
C3 C4 1.450(5) .
C3 C10 1.450(5) .
C4 C5 1.417(5) .
C4 C9 1.415(5) .
C5 C6 1.366(5) .
C6 C7 1.402(5) .
C7 C8 1.369(5) .
C8 C9 1.421(5) .
C10 C11 1.340(5) .
C11 C12 1.462(5) .
C12 C13 1.394(5) .
C12 C17 1.410(5) .
C13 C14 1.382(5) .
C14 C15 1.388(5) .
C15 C16 1.421(5) .
C16 C17 1.370(5) .
C18 C19 1.503(5) .
C20 C21 1.490(6) .
C22 C23 1.500(5) .
C24 C25 1.505(5) .
C26 C27 1.502(5) .
C28 C29 1.531(6) .
C1S C2S 1.356(6) .
C1S C3S 1.381(6) 3_576
C2S C3S 1.377(6) .
C3S C1S 1.381(6) 3_576
C4S C9S 1.374(6) .
C4S C5S 1.386(6) .
C5S C6S 1.373(7) .
C6S C7S 1.392(6) .
C7S C8S 1.376(6) .
C8S C9S 1.368(6) .
